data_7019666
loop_
_publ_author_name
'Gobeze, Worku A.'
'Milway, Victoria A.'
'Moubaraki, Boujemaa'
'Murray, Keith S.'
'Brooker, Sally'

_publ_section_title
;
 Solvent control: dinuclear versus tetranuclear complexes of a
 bis-tetradentate pyrimidine-based ligand.
;
_journal_issue 32
_journal_name_full 'Dalton transactions (Cambridge, England : 2003)'
_journal_page_first 9708
_journal_page_last 9721
_journal_paper_doi 10.1039/c2dt12449a
_journal_volume 41
_journal_year 2012
_chemical_formula_sum 'C54 H71 Cl4 Mn2 N13 O19'
_chemical_formula_weight 1457.92
_chemical_name_systematic
;
?
;
_space_group_IT_number 62
_symmetry_cell_setting orthorhombic
_symmetry_space_group_name_Hall '-P 2ac 2n'
_symmetry_space_group_name_H-M 'P n m a'
_atom_sites_solution_hydrogens geom
_atom_sites_solution_primary direct
_atom_sites_solution_secondary difmap
_audit_creation_method SHELXL-97
_cell_angle_alpha 90.00
_cell_angle_beta 90.00
_cell_angle_gamma 90.00
_cell_formula_units_Z 4
_cell_length_a 23.512(3)
_cell_length_b 21.394(3)
_cell_length_c 13.4375(15)
_cell_measurement_reflns_used 3830
_cell_measurement_temperature 91(2)
_cell_measurement_theta_max 21.36
_cell_measurement_theta_min 2.575
_cell_volume 6759.3(15)
_computing_structure_refinement 'SHELXL-97 (Sheldrick, 1997)'
_computing_structure_solution 'SHELXS-97 (Sheldrick, 1990)'
_diffrn_ambient_temperature 91(2)
_diffrn_measured_fraction_theta_full 0.995
_diffrn_measured_fraction_theta_max 0.995
_diffrn_radiation_monochromator graphite
_diffrn_radiation_source 'fine-focus sealed tube'
_diffrn_radiation_type MoK\a
_diffrn_radiation_wavelength 0.71073
_diffrn_reflns_av_R_equivalents 0.1470
_diffrn_reflns_av_sigmaI/netI 0.0972
_diffrn_reflns_limit_h_max 28
_diffrn_reflns_limit_h_min -24
_diffrn_reflns_limit_k_max 25
_diffrn_reflns_limit_k_min -26
_diffrn_reflns_limit_l_max 16
_diffrn_reflns_limit_l_min -16
_diffrn_reflns_number 65095
_diffrn_reflns_theta_full 26.00
_diffrn_reflns_theta_max 21.36
_diffrn_reflns_theta_min 2.575
_exptl_absorpt_coefficient_mu 0.609
_exptl_absorpt_correction_T_max 0.9416
_exptl_absorpt_correction_T_min 0.8384
_exptl_absorpt_correction_type multi-scan
_exptl_absorpt_process_details 'SCALE (Bruker AXS Inc.)'
_exptl_crystal_colour colourless
_exptl_crystal_density_diffrn 1.433
_exptl_crystal_density_method 'not measured'
_exptl_crystal_description rod
_exptl_crystal_F_000 3024
_exptl_crystal_size_max 0.30
_exptl_crystal_size_mid 0.10
_exptl_crystal_size_min 0.10
_refine_diff_density_max 1.026
_refine_diff_density_min -0.803
_refine_diff_density_rms 0.143
_refine_ls_extinction_coef 0.0026(3)
_refine_ls_extinction_expression Fc^*^=kFc[1+0.001xFc^2^\l^3^/sin(2\q)]^-1/4^
_refine_ls_extinction_method SHELXL
_refine_ls_goodness_of_fit_ref 1.097
_refine_ls_hydrogen_treatment constr
_refine_ls_matrix_type full
_refine_ls_number_parameters 478
_refine_ls_number_reflns 6804
_refine_ls_number_restraints 4
_refine_ls_restrained_S_all 1.096
_refine_ls_R_factor_all 0.1746
_refine_ls_R_factor_gt 0.0966
_refine_ls_shift/su_max 0.000
_refine_ls_shift/su_mean 0.000
_refine_ls_structure_factor_coef Fsqd
_refine_ls_weighting_details 'calc w=1/[\s^2^(Fo^2^)+(0.0566P)^2^+49.7631P] where P=(Fo^2^+2Fc^2^)/3'
_refine_ls_weighting_scheme calc
_refine_ls_wR_factor_gt 0.2135
_refine_ls_wR_factor_ref 0.2464
_reflns_number_gt 3782
_reflns_number_total 6804
_reflns_threshold_expression >2sigma(I)
_cod_data_source_file c2dt12449a.txt
_cod_data_source_block wag164r
_cod_original_cell_volume 6759.1(13)
_cod_original_sg_symbol_H-M Pnma
_cod_database_code 7019666

loop_
_symmetry_equiv_pos_as_xyz
'x, y, z'
'-x+1/2, -y, z+1/2'
'-x, y+1/2, -z'
'x+1/2, -y+1/2, -z+1/2'
'-x, -y, -z'
'x-1/2, y, -z-1/2'
'x, -y-1/2, z'
'-x-1/2, y-1/2, z-1/2'

loop_
_atom_site_label
_atom_site_type_symbol
_atom_site_fract_x
_atom_site_fract_y
_atom_site_fract_z
_atom_site_U_iso_or_equiv
_atom_site_adp_type
_atom_site_occupancy
_atom_site_symmetry_multiplicity
_atom_site_calc_flag
_atom_site_refinement_flags
_atom_site_disorder_assembly
_atom_site_disorder_group
Mn1 Mn 0.11767(4) 0.59296(6) 0.77736(8) 0.0359(4) Uani 1 1 d . . .
N11 N 0.0971(2) 0.6942(3) 0.7269(4) 0.0314(14) Uani 1 1 d . . .
C1 C 0.0684(3) 0.6945(4) 0.6391(5) 0.0334(18) Uani 1 1 d . . .
C2 C 0.0528(4) 0.7500 0.5948(7) 0.029(2) Uani 1 2 d S . .
H2 H 0.0316 0.7500 0.5347 0.035 Uiso 1 2 calc SR . .
C4 C 0.1092(3) 0.7500 0.7672(7) 0.026(2) Uani 1 2 d S . .
C5 C 0.1375(4) 0.7500 0.8678(7) 0.029(2) Uani 1 2 d S . .
C6 C 0.1060(4) 0.7500 0.9517(7) 0.042(3) Uani 1 2 d S . .
H6 H 0.0656 0.7500 0.9470 0.050 Uiso 1 2 calc SR . .
C7 C 0.1313(5) 0.7500 1.0437(9) 0.057(4) Uani 1 2 d S . .
H7 H 0.1080 0.7500 1.1015 0.069 Uiso 1 2 calc SR . .
C8 C 0.1877(5) 0.7500 1.0539(8) 0.046(3) Uani 1 2 d S . .
H8 H 0.2045 0.7500 1.1182 0.055 Uiso 1 2 calc SR . .
C9 C 0.2205(5) 0.7500 0.9721(10) 0.069(4) Uani 1 2 d SU . .
H9 H 0.2607 0.7500 0.9789 0.082 Uiso 1 2 calc SR . .
C10 C 0.1960(5) 0.7500 0.8752(10) 0.082(5) Uani 1 2 d SU . .
H10 H 0.2193 0.7500 0.8174 0.098 Uiso 1 2 calc SR . .
C11 C 0.0551(3) 0.6331(4) 0.5920(5) 0.040(2) Uani 1 1 d . . .
H11A H 0.0212 0.6378 0.5490 0.048 Uiso 1 1 calc R . .
H11B H 0.0874 0.6203 0.5492 0.048 Uiso 1 1 calc R . .
N12 N 0.0443(2) 0.5838(3) 0.6664(4) 0.0389(16) Uani 1 1 d . . .
C12 C 0.0405(3) 0.5234(4) 0.6120(6) 0.051(2) Uani 1 1 d . . .
H12A H 0.0219 0.5313 0.5471 0.061 Uiso 1 1 calc R . .
H12B H 0.0155 0.4951 0.6502 0.061 Uiso 1 1 calc R . .
C13 C 0.0972(4) 0.4893(5) 0.5924(6) 0.053(2) Uani 1 1 d . . .
H13A H 0.0915 0.4584 0.5384 0.064 Uiso 1 1 calc R . .
H13B H 0.1257 0.5200 0.5694 0.064 Uiso 1 1 calc R . .
C14 C 0.1198(3) 0.4563(4) 0.6819(6) 0.0418(19) Uani 1 1 d . . .
C15 C 0.1307(3) 0.3932(5) 0.6793(7) 0.057(3) Uani 1 1 d . . .
H15 H 0.1226 0.3703 0.6204 0.068 Uiso 1 1 calc R . .
C16 C 0.1532(4) 0.3620(4) 0.7612(7) 0.055(2) Uani 1 1 d . . .
H16 H 0.1611 0.3185 0.7582 0.066 Uiso 1 1 calc R . .
C17 C 0.1639(3) 0.3958(4) 0.8475(7) 0.047(2) Uani 1 1 d . . .
H17 H 0.1792 0.3764 0.9052 0.057 Uiso 1 1 calc R . .
C18 C 0.1515(3) 0.4593(4) 0.8459(6) 0.042(2) Uani 1 1 d . . .
H18 H 0.1580 0.4828 0.9048 0.050 Uiso 1 1 calc R . .
N13 N 0.1307(2) 0.4895(3) 0.7656(5) 0.0360(15) Uani 1 1 d . . .
C22 C -0.0109(3) 0.5968(5) 0.7146(5) 0.049(2) Uani 1 1 d . . .
H22A H -0.0416 0.5910 0.6650 0.058 Uiso 1 1 calc R . .
H22B H -0.0116 0.6411 0.7358 0.058 Uiso 1 1 calc R . .
C23 C -0.0237(4) 0.5556(5) 0.8049(6) 0.057(3) Uani 1 1 d . . .
H23A H -0.0655 0.5534 0.8129 0.068 Uiso 1 1 calc R . .
H23B H -0.0102 0.5128 0.7898 0.068 Uiso 1 1 calc R . .
C24 C 0.0015(3) 0.5748(4) 0.9033(6) 0.0353(18) Uani 1 1 d . . .
C25 C -0.0322(3) 0.5771(4) 0.9859(6) 0.041(2) Uani 1 1 d . . .
H25 H -0.0717 0.5687 0.9804 0.049 Uiso 1 1 calc R . .
C26 C -0.0090(3) 0.5914(4) 1.0771(6) 0.046(2) Uani 1 1 d . . .
H26 H -0.0325 0.5936 1.1345 0.056 Uiso 1 1 calc R . .
C27 C 0.0483(3) 0.6026(4) 1.0841(6) 0.051(2) Uani 1 1 d . . .
H27 H 0.0658 0.6105 1.1466 0.061 Uiso 1 1 calc R . .
C28 C 0.0798(3) 0.6019(4) 0.9974(5) 0.042(2) Uani 1 1 d . . .
H28 H 0.1191 0.6118 1.0015 0.050 Uiso 1 1 calc R . .
N14 N 0.0580(2) 0.5879(3) 0.9070(4) 0.0331(14) Uani 1 1 d . . .
O40 O 0.1802(2) 0.6039(3) 0.6534(4) 0.0489(15) Uani 1 1 d . . .
H40X H 0.1831 0.5771 0.6095 0.059 Uiso 1 1 d . . .
H40Y H 0.1855 0.6373 0.6285 0.059 Uiso 1 1 d . . .
N50 N 0.1947(3) 0.5991(4) 0.8705(5) 0.056(2) Uani 1 1 d . . .
C50 C 0.2395(4) 0.6023(6) 0.8942(6) 0.069(3) Uani 1 1 d . . .
C51 C 0.2998(4) 0.6031(6) 0.9253(9) 0.096(4) Uani 1 1 d . . .
H51A H 0.3139 0.6462 0.9247 0.115 Uiso 1 1 calc R . .
H51B H 0.3224 0.5778 0.8790 0.115 Uiso 1 1 calc R . .
H51C H 0.3032 0.5859 0.9926 0.115 Uiso 1 1 calc R . .
Cl1 Cl 0.10495(9) 0.2500 0.48427(19) 0.0360(7) Uani 1 2 d S . .
O11 O 0.0701(2) 0.3047(3) 0.4870(5) 0.0651(19) Uani 1 1 d . . .
O12 O 0.1431(3) 0.2500 0.5675(5) 0.0367(18) Uani 1 2 d S . .
O13 O 0.1382(4) 0.2500 0.3952(6) 0.078(3) Uani 1 2 d S . .
Cl2 Cl 0.29332(9) 0.49229(15) 0.62713(17) 0.0698(8) Uani 1 1 d . . .
O21 O 0.3440(3) 0.5163(5) 0.5938(5) 0.101(3) Uani 1 1 d . . .
O22 O 0.2985(3) 0.4230(4) 0.6284(5) 0.091(2) Uani 1 1 d . . .
O23 O 0.2773(4) 0.5136(4) 0.7210(6) 0.105(3) Uani 1 1 d . . .
O24 O 0.2479(3) 0.5090(4) 0.5591(7) 0.104(3) Uani 1 1 d . . .
Cl3 Cl 0.23808(12) 0.7500 0.5426(2) 0.0562(9) Uani 1 2 d S . .
O31 O 0.2679(6) 0.7500 0.4609(11) 0.156(7) Uani 1 2 d S . .
O32 O 0.1826(5) 0.766(2) 0.5279(10) 0.120(19) Uani 0.50 1 d P . .
O33 O 0.2481(10) 0.7867(11) 0.6303(15) 0.116(8) Uani 0.50 1 d P . .
O34 O 0.2606(10) 0.6901(9) 0.5682(16) 0.101(7) Uani 0.50 1 d P . .
N60 N 0.4158(4) 0.4379(5) 0.8519(6) 0.087(3) Uani 1 1 d D . .
C60 C 0.3700(4) 0.4222(5) 0.8582(6) 0.065(3) Uani 1 1 d D . .
C61 C 0.3122(4) 0.4000(6) 0.8700(7) 0.076(3) Uani 1 1 d D . .
H61A H 0.3118 0.3637 0.9144 0.091 Uiso 1 1 calc R . .
H61B H 0.2968 0.3881 0.8049 0.091 Uiso 1 1 calc R . .
H61C H 0.2887 0.4334 0.8986 0.091 Uiso 1 1 calc R . .
N70 N 0.0223(5) 0.256(3) 0.1754(8) 0.054(8) Uani 0.50 1 d PD A -1
C70 C 0.0675(5) 0.2729(7) 0.1693(11) 0.043(5) Uani 0.50 1 d PD A -1
C71 C 0.1249(7) 0.2960(12) 0.1609(16) 0.092(8) Uani 0.50 1 d PD A -1
H71A H 0.1262 0.3399 0.1816 0.111 Uiso 0.50 1 calc PR A -1
H71B H 0.1376 0.2925 0.0917 0.111 Uiso 0.50 1 calc PR A -1
H71C H 0.1501 0.2713 0.2038 0.111 Uiso 0.50 1 calc PR A -1
C80 C -0.1014(9) 0.2500 0.6858(13) 0.141(9) Uani 1 2 d S . .
H80A H -0.1154 0.2899 0.7119 0.169 Uiso 0.50 1 calc PR . .
H80B H -0.1154 0.2157 0.7274 0.169 Uiso 0.50 1 calc PR . .
H80C H -0.1150 0.2444 0.6174 0.169 Uiso 0.50 1 calc PR . .
C81 C -0.0382(6) 0.2500 0.6865(9) 0.082(5) Uani 1 2 d S . .
H81A H -0.0238 0.2125 0.6514 0.099 Uiso 0.50 1 calc PR . .
H81B H -0.0238 0.2875 0.6514 0.099 Uiso 0.50 1 calc PR . .
O82 O -0.0189(4) 0.2500 0.7855(6) 0.071(3) Uani 1 2 d S . .
C83 C 0.0379(6) 0.2500 0.7926(11) 0.085(5) Uani 1 2 d S . .
H83A H 0.0532 0.2874 0.7586 0.102 Uiso 0.50 1 calc PR . .
H83B H 0.0532 0.2126 0.7586 0.102 Uiso 0.50 1 calc PR . .
C84 C 0.0579(6) 0.2500 0.9015(10) 0.070(4) Uani 1 2 d S . .
H84A H 0.0312 0.2744 0.9419 0.084 Uiso 0.50 1 calc PR . .
H84B H 0.0958 0.2687 0.9057 0.084 Uiso 0.50 1 calc PR . .
H84C H 0.0593 0.2069 0.9262 0.084 Uiso 0.50 1 calc PR . .

loop_
_atom_site_aniso_label
_atom_site_aniso_U_11
_atom_site_aniso_U_22
_atom_site_aniso_U_33
_atom_site_aniso_U_23
_atom_site_aniso_U_13
_atom_site_aniso_U_12
Mn1 0.0280(6) 0.0503(8) 0.0295(6) -0.0029(6) -0.0033(5) -0.0127(5)
N11 0.021(3) 0.052(4) 0.022(3) 0.000(3) -0.002(2) -0.007(3)
C1 0.020(3) 0.059(5) 0.022(4) 0.003(4) 0.005(3) -0.006(3)
C2 0.016(4) 0.054(7) 0.017(5) 0.000 -0.002(4) 0.000
C4 0.009(4) 0.047(7) 0.021(5) 0.000 0.004(4) 0.000
C5 0.018(5) 0.037(7) 0.031(6) 0.000 -0.010(4) 0.000
C6 0.028(5) 0.077(9) 0.021(5) 0.000 -0.007(4) 0.000
C7 0.051(8) 0.090(11) 0.032(6) 0.000 -0.015(5) 0.000
C8 0.057(8) 0.047(8) 0.032(6) 0.000 -0.023(6) 0.000
C9 0.024(6) 0.125(14) 0.057(8) 0.000 -0.024(6) 0.000
C10 0.025(6) 0.181(18) 0.041(7) 0.000 -0.010(5) 0.000
C11 0.031(4) 0.070(6) 0.020(4) -0.010(4) -0.002(3) -0.012(4)
N12 0.035(3) 0.051(5) 0.030(3) -0.004(3) -0.006(3) -0.017(3)
C12 0.049(5) 0.063(6) 0.041(5) -0.007(4) -0.012(4) -0.025(4)
C13 0.054(5) 0.072(7) 0.033(4) -0.011(4) -0.001(4) -0.015(5)
C14 0.038(4) 0.043(5) 0.044(5) -0.012(4) 0.010(4) -0.014(4)
C15 0.044(5) 0.078(8) 0.048(5) -0.018(5) 0.010(4) -0.020(5)
C16 0.046(5) 0.045(6) 0.075(7) -0.017(5) 0.023(5) -0.007(4)
C17 0.029(4) 0.055(6) 0.058(5) -0.005(5) 0.006(4) -0.004(4)
C18 0.019(4) 0.060(6) 0.046(5) -0.014(4) 0.002(3) -0.005(4)
N13 0.025(3) 0.043(4) 0.040(4) -0.010(3) 0.003(3) -0.011(3)
C22 0.025(4) 0.087(7) 0.034(4) 0.002(5) -0.008(3) -0.025(4)
C23 0.051(5) 0.080(7) 0.039(5) -0.006(5) -0.004(4) -0.038(5)
C24 0.033(4) 0.034(5) 0.039(4) 0.001(3) 0.002(3) -0.008(3)
C25 0.035(4) 0.045(5) 0.044(5) -0.002(4) 0.000(3) -0.001(4)
C26 0.042(4) 0.058(6) 0.039(5) -0.008(4) 0.006(3) 0.008(4)
C27 0.048(5) 0.076(7) 0.029(4) -0.010(4) -0.007(4) 0.003(5)
C28 0.033(4) 0.057(6) 0.035(4) -0.006(4) -0.005(3) 0.000(4)
N14 0.035(3) 0.036(4) 0.029(3) -0.004(3) -0.007(3) -0.003(3)
O40 0.046(3) 0.056(4) 0.044(3) -0.007(3) 0.008(2) -0.009(3)
N50 0.034(4) 0.091(6) 0.042(4) 0.000(4) -0.010(3) -0.029(4)
C50 0.050(6) 0.116(9) 0.040(5) 0.004(6) -0.008(4) -0.032(6)
C51 0.049(6) 0.132(11) 0.106(9) 0.029(8) -0.026(6) -0.044(7)
Cl1 0.0204(11) 0.0500(18) 0.0376(14) 0.000 -0.0037(10) 0.000
O11 0.038(3) 0.050(4) 0.107(5) -0.006(4) -0.030(3) 0.015(3)
O12 0.024(3) 0.055(5) 0.031(4) 0.000 -0.008(3) 0.000
O13 0.054(5) 0.146(10) 0.035(5) 0.000 0.010(4) 0.000
Cl2 0.0359(11) 0.125(3) 0.0484(13) 0.0149(15) 0.0105(10) 0.0157(13)
O21 0.038(4) 0.192(9) 0.071(5) 0.004(5) 0.004(3) -0.017(5)
O22 0.114(6) 0.090(6) 0.069(5) 0.002(4) 0.012(4) 0.032(5)
O23 0.118(7) 0.115(7) 0.081(5) -0.009(5) 0.064(5) 0.024(5)
O24 0.052(4) 0.118(7) 0.142(7) 0.006(6) -0.029(4) 0.009(4)
Cl3 0.0341(15) 0.076(3) 0.058(2) 0.000 0.0062(14) 0.000
O31 0.110(11) 0.242(19) 0.116(11) 0.000 0.075(9) 0.000
O32 0.041(6) 0.23(6) 0.087(9) 0.049(19) 0.000(6) 0.053(17)
O33 0.116(16) 0.13(2) 0.105(16) -0.057(13) -0.051(13) 0.074(14)
O34 0.138(17) 0.060(12) 0.105(17) 0.002(12) -0.034(15) 0.008(11)
N60 0.069(6) 0.144(9) 0.048(5) 0.023(5) -0.009(4) -0.052(6)
C60 0.060(6) 0.099(9) 0.037(5) 0.012(5) -0.010(4) -0.027(6)
C61 0.052(6) 0.125(10) 0.051(6) 0.003(6) 0.004(4) -0.026(6)
N70 0.032(6) 0.09(2) 0.045(6) 0.013(18) 0.008(5) -0.027(17)
C70 0.030(8) 0.065(15) 0.033(8) 0.003(7) 0.009(6) 0.008(7)
C71 0.033(10) 0.17(2) 0.078(14) -0.008(15) 0.013(9) -0.012(12)
C80 0.117(17) 0.25(3) 0.051(10) 0.000 -0.011(11) 0.000
C81 0.061(9) 0.161(17) 0.025(7) 0.000 0.004(6) 0.000
O82 0.064(6) 0.103(8) 0.046(5) 0.000 -0.005(5) 0.000
C83 0.043(8) 0.146(16) 0.067(10) 0.000 0.002(7) 0.000
C84 0.060(9) 0.090(12) 0.059(9) 0.000 -0.012(7) 0.000

loop_
_atom_type_symbol
_atom_type_description
_atom_type_scat_dispersion_real
_atom_type_scat_dispersion_imag
_atom_type_scat_source
C C 0.0033 0.0016 'International Tables Vol C Tables 4.2.6.8 and 6.1.1.4'
H H 0.0000 0.0000 'International Tables Vol C Tables 4.2.6.8 and 6.1.1.4'
N N 0.0061 0.0033 'International Tables Vol C Tables 4.2.6.8 and 6.1.1.4'
O O 0.0106 0.0060 'International Tables Vol C Tables 4.2.6.8 and 6.1.1.4'
Cl Cl 0.1484 0.1585 'International Tables Vol C Tables 4.2.6.8 and 6.1.1.4'
Mn Mn 0.3368 0.7283 'International Tables Vol C Tables 4.2.6.8 and 6.1.1.4'

loop_
_geom_angle_atom_site_label_1
_geom_angle_atom_site_label_2
_geom_angle_atom_site_label_3
_geom_angle
_geom_angle_site_symmetry_1
_geom_angle_site_symmetry_3
_geom_angle_publ_flag
N50 Mn1 O40 82.9(2) . . y
N50 Mn1 N13 89.2(3) . . y
O40 Mn1 N13 87.8(2) . . y
N50 Mn1 N14 94.4(2) . . y
O40 Mn1 N14 175.8(2) . . y
N13 Mn1 N14 95.3(2) . . y
N50 Mn1 N12 173.6(2) . . y
O40 Mn1 N12 91.1(2) . . y
N13 Mn1 N12 88.4(2) . . y
N14 Mn1 N12 91.7(2) . . y
N50 Mn1 N11 106.4(3) . . y
O40 Mn1 N11 79.7(2) . . y
N13 Mn1 N11 158.5(2) . . y
N14 Mn1 N11 98.1(2) . . y
N12 Mn1 N11 74.5(2) . . y
C4 N11 C1 116.9(7) . . ?
C4 N11 Mn1 131.9(5) . . ?
C1 N11 Mn1 111.2(5) . . ?
N11 C1 C2 120.7(7) . . ?
N11 C1 C11 118.0(7) . . ?
C2 C1 C11 121.3(6) . . ?
C1 C2 C1 119.0(9) 7_575 . ?
C1 C2 H2 120.5 7_575 . ?
C1 C2 H2 120.5 . . ?
N11 C4 N11 125.7(8) . 7_575 ?
N11 C4 C5 117.1(4) . . ?
N11 C4 C5 117.1(4) 7_575 . ?
C6 C5 C10 119.2(10) . . ?
C6 C5 C4 120.4(8) . . ?
C10 C5 C4 120.4(9) . . ?
C5 C6 C7 120.9(10) . . ?
C5 C6 H6 119.5 . . ?
C7 C6 H6 119.5 . . ?
C8 C7 C6 121.7(12) . . ?
C8 C7 H7 119.2 . . ?
C6 C7 H7 119.2 . . ?
C7 C8 C9 119.0(11) . . ?
C7 C8 H8 120.5 . . ?
C9 C8 H8 120.5 . . ?
C8 C9 C10 121.2(11) . . ?
C8 C9 H9 119.4 . . ?
C10 C9 H9 119.4 . . ?
C5 C10 C9 118.0(11) . . ?
C5 C10 H10 121.0 . . ?
C9 C10 H10 121.0 . . ?
N12 C11 C1 112.2(6) . . ?
N12 C11 H11A 109.2 . . ?
C1 C11 H11A 109.2 . . ?
N12 C11 H11B 109.2 . . ?
C1 C11 H11B 109.2 . . ?
H11A C11 H11B 107.9 . . ?
C11 N12 C22 108.3(6) . . ?
C11 N12 C12 107.3(6) . . ?
C22 N12 C12 109.1(6) . . ?
C11 N12 Mn1 104.5(4) . . ?
C22 N12 Mn1 111.1(4) . . ?
C12 N12 Mn1 116.1(5) . . ?
N12 C12 C13 116.4(6) . . ?
N12 C12 H12A 108.2 . . ?
C13 C12 H12A 108.2 . . ?
N12 C12 H12B 108.2 . . ?
C13 C12 H12B 108.2 . . ?
H12A C12 H12B 107.3 . . ?
C14 C13 C12 113.3(7) . . ?
C14 C13 H13A 108.9 . . ?
C12 C13 H13A 108.9 . . ?
C14 C13 H13B 108.9 . . ?
C12 C13 H13B 108.9 . . ?
H13A C13 H13B 107.7 . . ?
N13 C14 C15 120.1(8) . . ?
N13 C14 C13 119.3(8) . . ?
C15 C14 C13 120.6(8) . . ?
C14 C15 C16 121.4(8) . . ?
C14 C15 H15 119.3 . . ?
C16 C15 H15 119.3 . . ?
C17 C16 C15 118.7(9) . . ?
C17 C16 H16 120.6 . . ?
C15 C16 H16 120.6 . . ?
C18 C17 C16 117.2(9) . . ?
C18 C17 H17 121.4 . . ?
C16 C17 H17 121.4 . . ?
N13 C18 C17 123.9(8) . . ?
N13 C18 H18 118.0 . . ?
C17 C18 H18 118.0 . . ?
C18 N13 C14 118.7(7) . . ?
C18 N13 Mn1 117.9(5) . . ?
C14 N13 Mn1 123.4(6) . . ?
N12 C22 C23 114.3(7) . . ?
N12 C22 H22A 108.7 . . ?
C23 C22 H22A 108.7 . . ?
N12 C22 H22B 108.7 . . ?
C23 C22 H22B 108.7 . . ?
H22A C22 H22B 107.6 . . ?
C24 C23 C22 117.5(7) . . ?
C24 C23 H23A 107.9 . . ?
C22 C23 H23A 107.9 . . ?
C24 C23 H23B 107.9 . . ?
C22 C23 H23B 107.9 . . ?
H23A C23 H23B 107.2 . . ?
N14 C24 C25 122.0(7) . . ?
N14 C24 C23 118.2(6) . . ?
C25 C24 C23 119.8(7) . . ?
C24 C25 C26 120.3(7) . . ?
C24 C25 H25 119.9 . . ?
C26 C25 H25 119.9 . . ?
C27 C26 C25 119.2(7) . . ?
C27 C26 H26 120.4 . . ?
C25 C26 H26 120.4 . . ?
C26 C27 C28 117.9(7) . . ?
C26 C27 H27 121.1 . . ?
C28 C27 H27 121.1 . . ?
N14 C28 C27 123.8(7) . . ?
N14 C28 H28 118.1 . . ?
C27 C28 H28 118.1 . . ?
C28 N14 C24 116.7(6) . . ?
C28 N14 Mn1 116.7(5) . . ?
C24 N14 Mn1 126.5(5) . . ?
Mn1 O40 H40X 120.9 . . ?
Mn1 O40 H40Y 120.6 . . ?
H40X O40 H40Y 108.0 . . ?
C50 N50 Mn1 162.3(7) . . ?
N50 C50 C51 177.1(13) . . ?
C50 C51 H51A 109.5 . . ?
C50 C51 H51B 109.5 . . ?
H51A C51 H51B 109.5 . . ?
C50 C51 H51C 109.5 . . ?
H51A C51 H51C 109.5 . . ?
H51B C51 H51C 109.5 . . ?
O11 Cl1 O11 109.9(5) 7_565 . ?
O11 Cl1 O13 109.6(4) 7_565 . ?
O11 Cl1 O13 109.6(4) . . ?
O11 Cl1 O12 109.8(3) 7_565 . ?
O11 Cl1 O12 109.8(3) . . ?
O13 Cl1 O12 108.2(5) . . ?
O21 Cl2 O23 114.1(5) . . ?
O21 Cl2 O24 109.9(5) . . ?
O23 Cl2 O24 106.9(5) . . ?
O21 Cl2 O22 107.8(5) . . ?
O23 Cl2 O22 109.7(5) . . ?
O24 Cl2 O22 108.2(5) . . ?
O31 Cl3 O32 113.1(10) . 7_575 ?
O31 Cl3 O32 113.1(10) . . ?
O32 Cl3 O32 29(4) 7_575 . ?
O31 Cl3 O34 90.2(10) . . ?
O32 Cl3 O34 99(2) 7_575 . ?
O32 Cl3 O34 128(2) . . ?
O31 Cl3 O34 90.2(10) . 7_575 ?
O32 Cl3 O34 128(2) 7_575 7_575 ?
O32 Cl3 O34 99(2) . 7_575 ?
O34 Cl3 O34 127.4(18) . 7_575 ?
O31 Cl3 O33 127.1(12) . . ?
O32 Cl3 O33 114.4(15) 7_575 . ?
O32 Cl3 O33 98.0(16) . . ?
O34 Cl3 O33 103.4(14) . . ?
O34 Cl3 O33 41.4(10) 7_575 . ?
O31 Cl3 O33 127.1(12) . 7_575 ?
O32 Cl3 O33 98.0(16) 7_575 7_575 ?
O32 Cl3 O33 114.4(15) . 7_575 ?
O34 Cl3 O33 41.4(10) . 7_575 ?
O34 Cl3 O33 103.3(14) 7_575 7_575 ?
O33 Cl3 O33 66.3(19) . 7_575 ?
O32 O32 Cl3 75(2) 7_575 . ?
O34 O33 Cl3 68.8(18) 7_575 . ?
O34 O33 O33 119(2) 7_575 7_575 ?
Cl3 O33 O33 56.9(10) . 7_575 ?
O33 O34 Cl3 70(2) 7_575 . ?
N60 C60 C61 177.3(11) . . ?
C60 C61 H61A 109.5 . . ?
C60 C61 H61B 109.5 . . ?
H61A C61 H61B 109.5 . . ?
C60 C61 H61C 109.5 . . ?
H61A C61 H61C 109.5 . . ?
H61B C61 H61C 109.5 . . ?
N70 C70 C71 179(3) . . ?
C81 C80 H80A 109.5 . . ?
C81 C80 H80B 109.5 . . ?
H80A C80 H80B 109.5 . . ?
C81 C80 H80C 109.5 . . ?
H80A C80 H80C 109.5 . . ?
H80B C80 H80C 109.5 . . ?
O82 C81 C80 109.3(12) . . ?
O82 C81 H81A 109.8 . . ?
C80 C81 H81A 109.8 . . ?
O82 C81 H81B 109.8 . . ?
C80 C81 H81B 109.8 . . ?
H81A C81 H81B 108.3 . . ?
C83 O82 C81 113.0(11) . . ?
O82 C83 C84 111.9(12) . . ?
O82 C83 H83A 109.2 . . ?
C84 C83 H83A 109.2 . . ?
O82 C83 H83B 109.2 . . ?
C84 C83 H83B 109.2 . . ?
H83A C83 H83B 107.9 . . ?
C83 C84 H84A 109.5 . . ?
C83 C84 H84B 109.5 . . ?
H84A C84 H84B 109.5 . . ?
C83 C84 H84C 109.5 . . ?
H84A C84 H84C 109.5 . . ?
H84B C84 H84C 109.5 . . ?

loop_
_geom_bond_atom_site_label_1
_geom_bond_atom_site_label_2
_geom_bond_distance
_geom_bond_site_symmetry_2
_geom_bond_publ_flag
Mn1 N50 2.206(6) . y
Mn1 O40 2.234(5) . y
Mn1 N13 2.239(6) . y
Mn1 N14 2.240(6) . y
Mn1 N12 2.289(6) . y
Mn1 N11 2.321(6) . y
N11 C4 1.342(7) . ?
N11 C1 1.358(8) . ?
C1 C2 1.379(9) . ?
C1 C11 1.491(11) . ?
C2 C1 1.379(9) 7_575 ?
C2 H2 0.9500 . ?
C4 N11 1.342(7) 7_575 ?
C4 C5 1.507(13) . ?
C5 C6 1.350(14) . ?
C5 C10 1.379(14) . ?
C6 C7 1.372(14) . ?
C6 H6 0.9500 . ?
C7 C8 1.335(16) . ?
C7 H7 0.9500 . ?
C8 C9 1.342(17) . ?
C8 H8 0.9500 . ?
C9 C10 1.422(16) . ?
C9 H9 0.9500 . ?
C10 H10 0.9500 . ?
C11 N12 1.476(10) . ?
C11 H11A 0.9900 . ?
C11 H11B 0.9900 . ?
N12 C22 1.478(9) . ?
N12 C12 1.487(10) . ?
C12 C13 1.541(12) . ?
C12 H12A 0.9900 . ?
C12 H12B 0.9900 . ?
C13 C14 1.492(11) . ?
C13 H13A 0.9900 . ?
C13 H13B 0.9900 . ?
C14 N13 1.354(9) . ?
C14 C15 1.376(12) . ?
C15 C16 1.390(13) . ?
C15 H15 0.9500 . ?
C16 C17 1.390(12) . ?
C16 H16 0.9500 . ?
C17 C18 1.388(12) . ?
C17 H17 0.9500 . ?
C18 N13 1.349(10) . ?
C18 H18 0.9500 . ?
C22 C23 1.530(11) . ?
C22 H22A 0.9900 . ?
C22 H22B 0.9900 . ?
C23 C24 1.505(10) . ?
C23 H23A 0.9900 . ?
C23 H23B 0.9900 . ?
C24 N14 1.358(9) . ?
C24 C25 1.364(10) . ?
C25 C26 1.375(10) . ?
C25 H25 0.9500 . ?
C26 C27 1.373(11) . ?
C26 H26 0.9500 . ?
C27 C28 1.380(10) . ?
C27 H27 0.9500 . ?
C28 N14 1.353(9) . ?
C28 H28 0.9500 . ?
O40 H40X 0.8256 . ?
O40 H40Y 0.7982 . ?
N50 C50 1.102(10) . ?
C50 C51 1.479(12) . ?
C51 H51A 0.9800 . ?
C51 H51B 0.9800 . ?
C51 H51C 0.9800 . ?
Cl1 O11 1.429(6) 7_565 ?
Cl1 O11 1.429(6) . ?
Cl1 O13 1.429(8) . ?
Cl1 O12 1.433(7) . ?
Cl2 O21 1.373(7) . ?
Cl2 O23 1.394(7) . ?
Cl2 O24 1.450(7) . ?
Cl2 O22 1.488(8) . ?
Cl3 O31 1.302(12) . ?
Cl3 O32 1.363(16) 7_575 ?
Cl3 O32 1.363(16) . ?
Cl3 O34 1.43(2) . ?
Cl3 O34 1.43(2) 7_575 ?
Cl3 O33 1.437(19) . ?
Cl3 O33 1.437(19) 7_575 ?
O32 O32 0.69(10) 7_575 ?
O33 O34 1.01(3) 7_575 ?
O33 O33 1.57(5) 7_575 ?
O34 O33 1.01(3) 7_575 ?
N60 C60 1.131(10) . ?
C60 C61 1.449(11) . ?
C61 H61A 0.9800 . ?
C61 H61B 0.9800 . ?
C61 H61C 0.9800 . ?
N70 C70 1.128(19) . ?
C70 C71 1.443(16) . ?
C71 H71A 0.9800 . ?
C71 H71B 0.9800 . ?
C71 H71C 0.9800 . ?
C80 C81 1.48(2) . ?
C80 H80A 0.9800 . ?
C80 H80B 0.9800 . ?
C80 H80C 0.9800 . ?
C81 O82 1.406(14) . ?
C81 H81A 0.9900 . ?
C81 H81B 0.9900 . ?
O82 C83 1.339(15) . ?
C83 C84 1.536(18) . ?
C83 H83A 0.9900 . ?
C83 H83B 0.9900 . ?
C84 H84A 0.9800 . ?
C84 H84B 0.9800 . ?
C84 H84C 0.9800 . ?

loop_
_geom_hbond_atom_site_label_D
_geom_hbond_atom_site_label_H
_geom_hbond_atom_site_label_A
_geom_hbond_distance_DH
_geom_hbond_distance_HA
_geom_hbond_distance_DA
_geom_hbond_angle_DHA
O40 H40X O24 0.83 2.21 2.875(10) 137.1
O40 H40Y O34 0.80 2.25 2.88(3) 136.4

loop_
_geom_torsion_atom_site_label_1
_geom_torsion_atom_site_label_2
_geom_torsion_atom_site_label_3
_geom_torsion_atom_site_label_4
_geom_torsion
_geom_torsion_site_symmetry_1
_geom_torsion_site_symmetry_4
N50 Mn1 N11 C4 -25.4(7) . .
O40 Mn1 N11 C4 -104.8(6) . .
N13 Mn1 N11 C4 -160.3(6) . .
N14 Mn1 N11 C4 71.7(6) . .
N12 Mn1 N11 C4 161.2(7) . .
N50 Mn1 N11 C1 153.1(4) . .
O40 Mn1 N11 C1 73.7(4) . .
N13 Mn1 N11 C1 18.2(8) . .
N14 Mn1 N11 C1 -109.9(4) . .
N12 Mn1 N11 C1 -20.4(4) . .
C4 N11 C1 C2 -0.2(10) . .
Mn1 N11 C1 C2 -178.9(6) . .
C4 N11 C1 C11 179.1(6) . .
Mn1 N11 C1 C11 0.4(7) . .
N11 C1 C2 C1 2.4(13) . 7_575
C11 C1 C2 C1 -177.0(5) . 7_575
C1 N11 C4 N11 -2.1(12) . 7_575
Mn1 N11 C4 N11 176.3(4) . 7_575
C1 N11 C4 C5 176.1(7) . .
Mn1 N11 C4 C5 -5.5(10) . .
N11 C4 C5 C6 -89.2(6) . .
N11 C4 C5 C6 89.2(6) 7_575 .
N11 C4 C5 C10 90.8(6) . .
N11 C4 C5 C10 -90.8(6) 7_575 .
C10 C5 C6 C7 0.000(3) . .
C4 C5 C6 C7 180.000(2) . .
C5 C6 C7 C8 0.000(3) . .
C6 C7 C8 C9 0.000(4) . .
C7 C8 C9 C10 0.000(3) . .
C6 C5 C10 C9 0.000(3) . .
C4 C5 C10 C9 180.000(2) . .
C8 C9 C10 C5 0.000(3) . .
N11 C1 C11 N12 33.3(8) . .
C2 C1 C11 N12 -147.3(7) . .
C1 C11 N12 C22 71.0(7) . .
C1 C11 N12 C12 -171.3(6) . .
C1 C11 N12 Mn1 -47.5(6) . .
O40 Mn1 N12 C11 -43.8(5) . .
N13 Mn1 N12 C11 -131.6(5) . .
N14 Mn1 N12 C11 133.1(5) . .
N11 Mn1 N12 C11 35.2(4) . .
O40 Mn1 N12 C22 -160.4(5) . .
N13 Mn1 N12 C22 111.8(5) . .
N14 Mn1 N12 C22 16.5(5) . .
N11 Mn1 N12 C22 -81.4(5) . .
O40 Mn1 N12 C12 74.2(5) . .
N13 Mn1 N12 C12 -13.6(5) . .
N14 Mn1 N12 C12 -108.9(5) . .
N11 Mn1 N12 C12 153.2(5) . .
C11 N12 C12 C13 86.1(8) . .
C22 N12 C12 C13 -156.7(7) . .
Mn1 N12 C12 C13 -30.3(9) . .
N12 C12 C13 C14 77.2(9) . .
C12 C13 C14 N13 -58.4(10) . .
C12 C13 C14 C15 122.9(8) . .
N13 C14 C15 C16 -0.5(12) . .
C13 C14 C15 C16 178.2(7) . .
C14 C15 C16 C17 1.0(12) . .
C15 C16 C17 C18 -0.3(11) . .
C16 C17 C18 N13 -1.1(11) . .
C17 C18 N13 C14 1.7(10) . .
C17 C18 N13 Mn1 -177.1(5) . .
C15 C14 N13 C18 -0.9(10) . .
C13 C14 N13 C18 -179.6(6) . .
C15 C14 N13 Mn1 177.8(5) . .
C13 C14 N13 Mn1 -0.9(9) . .
N50 Mn1 N13 C18 35.9(5) . .
O40 Mn1 N13 C18 118.8(5) . .
N14 Mn1 N13 C18 -58.4(5) . .
N12 Mn1 N13 C18 -150.0(5) . .
N11 Mn1 N13 C18 173.1(5) . .
N50 Mn1 N13 C14 -142.8(5) . .
O40 Mn1 N13 C14 -59.9(5) . .
N14 Mn1 N13 C14 122.9(5) . .
N12 Mn1 N13 C14 31.3(5) . .
N11 Mn1 N13 C14 -5.6(9) . .
C11 N12 C22 C23 -170.8(6) . .
C12 N12 C22 C23 72.7(8) . .
Mn1 N12 C22 C23 -56.6(8) . .
N12 C22 C23 C24 83.0(10) . .
C22 C23 C24 N14 -50.2(12) . .
C22 C23 C24 C25 131.4(8) . .
N14 C24 C25 C26 -1.7(12) . .
C23 C24 C25 C26 176.6(8) . .
C24 C25 C26 C27 -0.9(13) . .
C25 C26 C27 C28 3.2(13) . .
C26 C27 C28 N14 -3.3(14) . .
C27 C28 N14 C24 0.9(12) . .
C27 C28 N14 Mn1 178.2(7) . .
C25 C24 N14 C28 1.7(11) . .
C23 C24 N14 C28 -176.6(7) . .
C25 C24 N14 Mn1 -175.4(6) . .
C23 C24 N14 Mn1 6.3(10) . .
N50 Mn1 N14 C28 12.6(6) . .
N13 Mn1 N14 C28 102.2(6) . .
N12 Mn1 N14 C28 -169.2(6) . .
N11 Mn1 N14 C28 -94.7(6) . .
N50 Mn1 N14 C24 -170.4(6) . .
N13 Mn1 N14 C24 -80.8(6) . .
N12 Mn1 N14 C24 7.8(6) . .
N11 Mn1 N14 C24 82.4(6) . .
O40 Mn1 N50 C50 -5(3) . .
N13 Mn1 N50 C50 83(3) . .
N14 Mn1 N50 C50 179(3) . .
N11 Mn1 N50 C50 -82(3) . .
O31 Cl3 O32 O32 96.4(10) . 7_575
O34 Cl3 O32 O32 -13.5(12) . 7_575
O34 Cl3 O32 O32 -169.3(10) 7_575 7_575
O33 Cl3 O32 O32 -127.4(12) . 7_575
O33 Cl3 O32 O32 -59.8(13) 7_575 7_575
O31 Cl3 O33 O34 32(2) . 7_575
O32 Cl3 O33 O34 -120(3) 7_575 7_575
O32 Cl3 O33 O34 -95(3) . 7_575
O34 Cl3 O33 O34 132(3) . 7_575
O33 Cl3 O33 O34 151.4(17) 7_575 7_575
O31 Cl3 O33 O33 -119.6(11) . 7_575
O32 Cl3 O33 O33 88(2) 7_575 7_575
O32 Cl3 O33 O33 113.3(19) . 7_575
O31 Cl3 O34 O33 155(2) . 7_575
O32 Cl3 O34 O33 -91(2) 7_575 7_575
O32 Cl3 O34 O33 -85(2) . 7_575
O33 Cl3 O34 O33 26.7(18) . 7_575
C80 C81 O82 C83 180.000(2) . .
C81 O82 C83 C84 180.000(2) . .
